data_7203417
loop_
_publ_author_name
'Streb, Carsten'
'Long, De-Liang'
'Cronin, Leroy'

_publ_section_title
;
 Influence of organic amines on the self-assembly of hybrid
 polyoxo-molybdenum(v) phosphate frameworks
;
_journal_issue 8
_journal_name_full CrystEngComm
_journal_page_first 629
_journal_paper_doi 10.1039/b605285a
_journal_volume 8
_journal_year 2006
_chemical_formula_moiety '12(C H6 N3 +), (Mo12 O62 H11 Na P8 12-), 11(H2 O)'
_chemical_formula_sum 'C12 H105 Mo12 N36 Na O73 P8'
_chemical_formula_weight 3344.35
_chemical_name_common 'Compound CS121'
_chemical_name_systematic
;
?
;
_space_group_IT_number 14
_symmetry_cell_setting monoclinic
_symmetry_space_group_name_Hall '-P 2ybc'
_symmetry_space_group_name_H-M 'P 1 21/c 1'
_atom_sites_solution_hydrogens geom
_atom_sites_solution_primary direct
_atom_sites_solution_secondary difmap
_audit_creation_method SHELXL-97
_cell_angle_alpha 90.00
_cell_angle_beta 93.3190(10)
_cell_angle_gamma 90.00
_cell_formula_units_Z 4
_cell_length_a 13.3317(3)
_cell_length_b 23.5623(3)
_cell_length_c 29.9110(6)
_cell_measurement_reflns_used 52757
_cell_measurement_temperature 150(2)
_cell_measurement_theta_max 26.022
_cell_measurement_theta_min 1.62
_cell_volume 9380.0(3)
_computing_cell_refinement 'HKL Scalepack (Otwinowski & Minor 1997)'
_computing_data_collection 'Collect (Nonius BV, 1997-2000)'
_computing_data_reduction 'HKL Denzo and Scalepack (Otwinowski & Minor 1997)'
_computing_molecular_graphics 'Ortep-3 for Windows (Farrugia, 1997)'
_computing_publication_material 'WinGX publication routines (Farrugia, 1999)'
_computing_structure_refinement 'SHELXL-97 (Sheldrick, 1997)'
_computing_structure_solution 'SHELXS-97 (Sheldrick, 1997)'
_diffrn_ambient_temperature 150(2)
_diffrn_measured_fraction_theta_full 0.996
_diffrn_measured_fraction_theta_max 0.996
_diffrn_measurement_device_type KappaCCD
_diffrn_measurement_method 'CCD; rotation images'
_diffrn_radiation_monochromator graphite
_diffrn_radiation_source 'fine-focus sealed tube'
_diffrn_radiation_type MoK\a
_diffrn_radiation_wavelength 0.71073
_diffrn_reflns_av_R_equivalents 0.0618
_diffrn_reflns_av_sigmaI/netI 0.0642
_diffrn_reflns_limit_h_max 16
_diffrn_reflns_limit_h_min -16
_diffrn_reflns_limit_k_max 29
_diffrn_reflns_limit_k_min 0
_diffrn_reflns_limit_l_max 36
_diffrn_reflns_limit_l_min 0
_diffrn_reflns_number 62844
_diffrn_reflns_theta_full 26.00
_diffrn_reflns_theta_max 26.00
_diffrn_reflns_theta_min 1.76
_diffrn_standards_decay_% 0
_exptl_absorpt_coefficient_mu 1.820
_exptl_absorpt_correction_T_max 0.8112
_exptl_absorpt_correction_T_min 0.7123
_exptl_absorpt_correction_type empirical
_exptl_absorpt_process_details
;
R.H. Blessing, Acta Cryst. (1995), A51, 33-38
;
_exptl_crystal_colour 'light brown'
_exptl_crystal_density_diffrn 2.368
_exptl_crystal_density_meas ?
_exptl_crystal_density_method 'not measured'
_exptl_crystal_description block
_exptl_crystal_F_000 6592
_exptl_crystal_size_max 0.20
_exptl_crystal_size_mid 0.14
_exptl_crystal_size_min 0.12
_refine_diff_density_max 1.721
_refine_diff_density_min -0.752
_refine_diff_density_rms 0.163
_refine_ls_extinction_coef none
_refine_ls_extinction_method none
_refine_ls_goodness_of_fit_ref 1.035
_refine_ls_hydrogen_treatment riding
_refine_ls_matrix_type full
_refine_ls_number_parameters 1298
_refine_ls_number_reflns 18356
_refine_ls_number_restraints 0
_refine_ls_restrained_S_all 1.035
_refine_ls_R_factor_all 0.0814
_refine_ls_R_factor_gt 0.0436
_refine_ls_shift/su_max 0.001
_refine_ls_shift/su_mean 0.000
_refine_ls_structure_factor_coef Fsqd
_refine_ls_weighting_details 'calc w=1/[\s^2^(Fo^2^)+(0.0521P)^2^+5.5006P] where P=(Fo^2^+2Fc^2^)/3'
_refine_ls_weighting_scheme calc
_refine_ls_wR_factor_gt 0.0977
_refine_ls_wR_factor_ref 0.1096
_reflns_number_gt 12508
_reflns_number_total 18356
_reflns_threshold_expression >2sigma(I)
_cod_data_source_file b605285a.txt
_cod_data_source_block cs121b
_cod_depositor_comments
;
The following automatic conversions were performed:

'_exptl_crystal_density_meas' value 'none' was changed to '?' - the
value is perceived as not measured.

Automatic conversion script
Id: cif_fix_values 3008 2015-01-20 13:52:24Z robertas 
;
_cod_original_sg_symbol_H-M P2(1)/c
_cod_database_code 7203417

loop_
_symmetry_equiv_pos_as_xyz
'x, y, z'
'-x, y+1/2, -z+1/2'
'-x, -y, -z'
'x, -y-1/2, z-1/2'

loop_
_atom_site_label
_atom_site_type_symbol
_atom_site_fract_x
_atom_site_fract_y
_atom_site_fract_z
_atom_site_U_iso_or_equiv
_atom_site_adp_type
_atom_site_occupancy
_atom_site_symmetry_multiplicity
_atom_site_calc_flag
_atom_site_refinement_flags
_atom_site_disorder_assembly
_atom_site_disorder_group
Mo1 Mo 0.71931(4) 0.332078(18) 0.169403(17) 0.01360(12) Uani 1 1 d . . .
Mo2 Mo 0.88998(4) 0.279736(19) 0.169913(17) 0.01408(12) Uani 1 1 d . . .
Mo3 Mo 0.89572(4) 0.129221(19) 0.172955(17) 0.01358(12) Uani 1 1 d . . .
Mo4 Mo 0.73026(4) 0.072457(19) 0.174796(17) 0.01350(12) Uani 1 1 d . . .
Mo5 Mo 0.49558(4) 0.143050(19) 0.172997(17) 0.01389(12) Uani 1 1 d . . .
Mo6 Mo 0.49251(4) 0.252749(19) 0.170373(17) 0.01337(12) Uani 1 1 d . . .
Mo7 Mo 0.70141(4) 0.336385(19) 0.327819(17) 0.01371(12) Uani 1 1 d . . .
Mo8 Mo 0.93184(4) 0.261673(18) 0.326853(17) 0.01380(12) Uani 1 1 d . . .
Mo9 Mo 0.93481(4) 0.152009(18) 0.328766(17) 0.01253(12) Uani 1 1 d . . .
Mo10 Mo 0.70904(4) 0.075263(18) 0.329555(17) 0.01236(12) Uani 1 1 d . . .
Mo11 Mo 0.54056(4) 0.129878(19) 0.329559(17) 0.01259(12) Uani 1 1 d . . .
Mo12 Mo 0.53300(4) 0.280945(19) 0.329535(17) 0.01354(12) Uani 1 1 d . . .
Na Na 0.71285(16) 0.20634(8) 0.25009(7) 0.0134(5) Uani 1 1 d . . .
P1 P 0.69748(12) 0.20076(5) 0.12035(5) 0.0128(3) Uani 1 1 d . . .
P2 P 0.53733(12) 0.34540(6) 0.09016(5) 0.0184(4) Uani 1 1 d . . .
P3 P 0.52791(12) 0.02412(6) 0.11319(5) 0.0177(4) Uani 1 1 d . . .
P4 P 0.9962(2) 0.20260(12) 0.09222(10) 0.0191(6) Uani 0.70 1 d P . .
P4' P 1.0449(5) 0.2057(3) 0.1083(2) 0.0172(14) Uani 0.30 1 d P . .
P5 P 0.73165(12) 0.20810(5) 0.38057(5) 0.0129(3) Uani 1 1 d . . .
P6 P 0.89316(13) 0.36073(6) 0.40274(6) 0.0210(4) Uani 1 1 d . . .
P7 P 0.43268(12) 0.20259(6) 0.40801(5) 0.0185(4) Uani 1 1 d . . .
P8 P 0.91580(12) 0.03201(6) 0.38845(5) 0.0162(3) Uani 1 1 d . . .
O11 O 0.6480(3) 0.14613(14) 0.13787(13) 0.0147(9) Uani 1 1 d . . .
O12 O 0.8081(3) 0.20186(13) 0.13958(13) 0.0139(9) Uani 1 1 d . . .
O13 O 0.6435(3) 0.25242(14) 0.14024(13) 0.0153(9) Uani 1 1 d . . .
O14 O 0.6934(3) 0.20523(14) 0.07038(13) 0.0200(10) Uani 1 1 d . . .
O15 O 0.7491(3) 0.39454(14) 0.19378(13) 0.0183(9) Uani 1 1 d . . .
O16 O 0.9682(3) 0.32786(15) 0.19424(14) 0.0221(10) Uani 1 1 d . . .
O17 O 0.9784(3) 0.08586(15) 0.20040(14) 0.0202(10) Uani 1 1 d . . .
O18 O 0.7698(3) 0.01458(14) 0.20341(13) 0.0182(9) Uani 1 1 d . . .
O19 O 0.3907(3) 0.12840(15) 0.19922(13) 0.0202(10) Uani 1 1 d . . .
O20 O 0.3876(3) 0.26884(15) 0.19611(13) 0.0201(10) Uani 1 1 d . . .
O21 O 0.4657(3) 0.31121(15) 0.11852(13) 0.0182(9) Uani 1 1 d . . .
O22 O 0.6251(3) 0.36841(14) 0.11967(13) 0.0194(10) Uani 1 1 d . . .
O23 O 0.4837(3) 0.39298(15) 0.06546(14) 0.0237(10) Uani 1 1 d . . .
H23 H 0.4382 0.3796 0.0479 0.036 Uiso 1 1 calc R . .
O24 O 0.5785(3) 0.30483(16) 0.05316(14) 0.0250(10) Uani 1 1 d . . .
O25 O 0.8123(3) 0.32001(14) 0.12281(13) 0.0176(9) Uani 1 1 d . . .
O26 O 0.9464(3) 0.20605(14) 0.20350(13) 0.0170(9) Uani 1 1 d . . .
O27 O 0.8243(3) 0.08213(15) 0.12831(13) 0.0165(9) Uani 1 1 d . . .
O28 O 0.5962(3) 0.08668(14) 0.20759(13) 0.0154(9) Uani 1 1 d . . .
O29 O 0.4568(3) 0.19599(14) 0.12537(13) 0.0162(9) Uani 1 1 d . . .
O30 O 0.5846(3) 0.31672(14) 0.20227(13) 0.0156(9) Uani 1 1 d . . .
O31 O 0.6408(3) 0.02720(14) 0.12804(13) 0.0186(9) Uani 1 1 d . . .
O32 O 0.4743(3) 0.07812(15) 0.12749(13) 0.0201(10) Uani 1 1 d . . .
O33 O 0.4810(3) -0.02823(16) 0.13692(14) 0.0266(11) Uani 1 1 d . . .
H33 H 0.5016 -0.0289 0.1640 0.040 Uiso 1 1 calc R . .
O34 O 0.5129(3) 0.01374(15) 0.06367(14) 0.0239(10) Uani 1 1 d . . .
O35 O 0.7809(3) 0.27703(14) 0.21083(13) 0.0146(9) Uani 1 1 d . . .
O36 O 0.7860(3) 0.13250(14) 0.21299(13) 0.0141(9) Uani 1 1 d . . .
O37 O 0.5599(3) 0.19992(13) 0.21199(13) 0.0134(9) Uani 1 1 d . . .
O38 O 0.6400(3) 0.27961(14) 0.28768(12) 0.0133(9) Uani 1 1 d . . .
O39 O 0.8650(3) 0.20571(13) 0.28843(13) 0.0134(9) Uani 1 1 d . . .
O40 O 0.6505(3) 0.13350(14) 0.28974(13) 0.0137(9) Uani 1 1 d . . .
O41 O 0.9905(3) 0.15008(14) 0.12257(13) 0.0185(9) Uani 1 1 d . . .
O42 O 0.9870(3) 0.25733(15) 0.12109(13) 0.0187(9) Uani 1 1 d . . .
O43 O 1.0832(4) 0.20236(16) 0.06506(16) 0.0372(13) Uani 1 1 d . . .
O44 O 0.9065(5) 0.2009(2) 0.0547(2) 0.033(2) Uani 0.748(9) 1 d P . .
O44' O 1.1488(11) 0.2085(5) 0.1325(5) 0.015(5) Uiso 0.252(9) 1 d P . .
O45 O 0.6662(3) 0.39788(14) 0.30264(13) 0.0200(10) Uani 1 1 d . . .
O46 O 1.0354(3) 0.27598(15) 0.29922(13) 0.0184(9) Uani 1 1 d . . .
O47 O 1.0386(3) 0.13870(15) 0.30170(14) 0.0198(10) Uani 1 1 d . . .
O48 O 0.6723(3) 0.01564(14) 0.30236(13) 0.0172(9) Uani 1 1 d . . .
O49 O 0.4613(3) 0.08408(15) 0.30252(13) 0.0187(9) Uani 1 1 d . . .
O50 O 0.4491(3) 0.32699(15) 0.30587(14) 0.0223(10) Uani 1 1 d . . .
O51 O 0.7839(3) 0.26042(14) 0.35974(13) 0.0142(9) Uani 1 1 d . . .
O52 O 0.6213(3) 0.20573(13) 0.36052(13) 0.0141(9) Uani 1 1 d . . .
O53 O 0.7856(3) 0.15421(14) 0.36476(13) 0.0148(9) Uani 1 1 d . . .
O54 O 0.7332(3) 0.21440(16) 0.43020(13) 0.0226(10) Uani 1 1 d . . .
H54 H 0.6754 0.2083 0.4390 0.034 Uiso 1 1 calc R . .
O55 O 0.8349(3) 0.32227(14) 0.29461(13) 0.0161(9) Uani 1 1 d . . .
O56 O 0.9753(3) 0.20865(13) 0.37396(13) 0.0146(9) Uani 1 1 d . . .
O57 O 0.8406(3) 0.09165(14) 0.29647(13) 0.0167(9) Uani 1 1 d . . .
O58 O 0.6138(3) 0.08520(14) 0.37600(13) 0.0146(9) Uani 1 1 d . . .
O59 O 0.4826(3) 0.20492(13) 0.29727(13) 0.0132(9) Uani 1 1 d . . .
O60 O 0.6118(3) 0.32270(14) 0.37549(13) 0.0169(9) Uani 1 1 d . . .
O61 O 0.9605(3) 0.32383(15) 0.37462(13) 0.0184(9) Uani 1 1 d . . .
O62 O 0.7968(3) 0.37755(14) 0.37627(13) 0.0197(10) Uani 1 1 d . . .
O63 O 0.9500(3) 0.41130(16) 0.42146(15) 0.0300(11) Uani 1 1 d . . .
O64 O 0.8632(3) 0.32376(19) 0.44422(15) 0.0344(12) Uani 1 1 d . . .
O71 O 0.4437(3) 0.14954(15) 0.37920(13) 0.0189(9) Uani 1 1 d . . .
O72 O 0.4399(3) 0.25608(15) 0.37954(13) 0.0176(9) Uani 1 1 d . . .
O73 O 0.3383(3) 0.20086(17) 0.43255(14) 0.0233(10) Uani 1 1 d . . .
H73 H 0.2885 0.2038 0.4142 0.035 Uiso 1 1 calc R . .
O74 O 0.5192(3) 0.20279(15) 0.44673(14) 0.0233(10) Uani 1 1 d . . .
O81 O 0.8002(3) 0.03499(14) 0.37773(13) 0.0176(9) Uani 1 1 d . . .
O82 O 0.9623(3) 0.09158(14) 0.37806(13) 0.0180(9) Uani 1 1 d . . .
O83 O 0.9329(3) 0.02116(15) 0.43805(13) 0.0225(10) Uani 1 1 d . . .
O84 O 0.9633(3) -0.01294(16) 0.36015(15) 0.0253(10) Uani 1 1 d . . .
O1 O 0.5383(3) 0.91103(16) 0.29542(15) 0.0290(11) Uani 1 1 d . . .
O2 O 0.4842(3) 0.02334(16) 0.62739(15) 0.0301(11) Uani 1 1 d . . .
O3 O 0.3161(4) 0.38261(18) 0.00244(16) 0.0375(12) Uani 1 1 d . . .
O4 O 0.8074(4) 0.71268(18) 0.13344(17) 0.0389(13) Uani 1 1 d . . .
O5 O 0.8830(3) 0.97865(18) 0.51938(16) 0.0365(12) Uani 1 1 d . . .
O6 O 0.6652(4) 0.9428(2) 0.97192(18) 0.0516(15) Uani 1 1 d . . .
O7 O 0.1013(4) 0.1292(2) 0.99008(17) 0.0471(14) Uani 1 1 d . . .
O8 O 0.9628(3) 0.99195(16) 0.27051(15) 0.0275(11) Uani 1 1 d . . .
O9 O 0.7309(4) 0.6820(2) 0.21718(18) 0.0126(12) Uiso 0.70 1 d P . .
O10 O 0.5228(4) 0.97521(17) 0.22156(15) 0.0354(12) Uani 1 1 d . . .
C1 C 0.3274(5) 0.2047(2) 0.0217(2) 0.0258(16) Uani 1 1 d . . .
C2 C 0.8007(5) 0.8699(2) 0.2493(2) 0.0243(15) Uani 1 1 d . . .
C3 C 1.2102(6) 0.3897(3) 0.3694(2) 0.0364(18) Uani 1 1 d . . .
C4 C 0.0779(5) 0.1877(3) 0.4839(2) 0.0254(15) Uani 1 1 d . . .
C5 C 0.6327(5) 0.0372(2) 0.4868(2) 0.0224(14) Uani 1 1 d . . .
C6 C 0.7963(5) 0.8657(2) 0.3765(2) 0.0264(16) Uani 1 1 d . . .
C7 C 0.8075(6) 0.0412(3) 0.0183(3) 0.045(2) Uani 1 1 d . . .
C8 C 0.7780(5) 0.9811(2) 0.7528(2) 0.0251(15) Uani 1 1 d . . .
C9 C 0.2306(5) 0.0348(3) 0.3709(2) 0.0278(16) Uani 1 1 d . . .
C10 C 0.1821(6) 0.0395(3) 0.1296(2) 0.0304(17) Uani 1 1 d . . .
C11 C 0.5911(5) 0.1307(2) 0.9814(2) 0.0294(17) Uani 1 1 d . . .
C12 C 0.8353(5) 0.1356(2) 0.5160(2) 0.0254(15) Uani 1 1 d . . .
N11 N 0.2956(4) 0.1765(2) 0.05737(18) 0.0328(14) Uani 1 1 d . . .
H11A H 0.3326 0.1762 0.0827 0.039 Uiso 1 1 calc R . .
H11B H 0.2378 0.1583 0.0554 0.039 Uiso 1 1 calc R . .
N12 N 0.4134(4) 0.2310(2) 0.02606(19) 0.0314(14) Uani 1 1 d . . .
H12A H 0.4360 0.2497 0.0033 0.038 Uiso 1 1 calc R . .
H12B H 0.4488 0.2300 0.0518 0.038 Uiso 1 1 calc R . .
N13 N 0.2709(4) 0.2048(2) -0.01645(19) 0.0350(15) Uani 1 1 d . . .
H13A H 0.2913 0.2232 -0.0399 0.042 Uiso 1 1 calc R . .
H13B H 0.2132 0.1866 -0.0182 0.042 Uiso 1 1 calc R . .
N14 N 0.2068(5) 0.0914(2) 0.1421(2) 0.0494(18) Uani 1 1 d . . .
H14A H 0.1615 0.1186 0.1403 0.059 Uiso 1 1 calc R . .
H14B H 0.2686 0.0989 0.1523 0.059 Uiso 1 1 calc R . .
N15 N 0.0896(5) 0.0296(2) 0.1146(2) 0.0437(17) Uani 1 1 d . . .
H15A H 0.0454 0.0573 0.1131 0.052 Uiso 1 1 calc R . .
H15B H 0.0715 -0.0049 0.1060 0.052 Uiso 1 1 calc R . .
N16 N 0.2501(4) -0.0015(2) 0.13018(19) 0.0338(14) Uani 1 1 d . . .
H16A H 0.2331 -0.0357 0.1205 0.041 Uiso 1 1 calc R . .
H16B H 0.3122 0.0054 0.1403 0.041 Uiso 1 1 calc R . .
N17 N 0.6348(4) 0.18043(19) 0.97466(18) 0.0312(14) Uani 1 1 d . . .
H17A H 0.6394 0.1933 0.9472 0.037 Uiso 1 1 calc R . .
H17B H 0.6590 0.2005 0.9976 0.037 Uiso 1 1 calc R . .
N18 N 0.5850(5) 0.1133(2) 1.02326(18) 0.0377(16) Uani 1 1 d . . .
H18A H 0.5560 0.0808 1.0288 0.045 Uiso 1 1 calc R . .
H18B H 0.6100 0.1344 1.0455 0.045 Uiso 1 1 calc R . .
N19 N 0.5546(5) 0.1002(2) 0.94729(18) 0.0411(17) Uani 1 1 d . . .
H19A H 0.5252 0.0675 0.9520 0.049 Uiso 1 1 calc R . .
H19B H 0.5595 0.1126 0.9197 0.049 Uiso 1 1 calc R . .
N21 N 0.8872(4) 0.8865(2) 0.23482(18) 0.0285(14) Uani 1 1 d . . .
H21A H 0.9037 0.9227 0.2358 0.034 Uiso 1 1 calc R . .
H21B H 0.9285 0.8615 0.2242 0.034 Uiso 1 1 calc R . .
N22 N 0.7398(4) 0.9073(2) 0.2651(2) 0.0416(17) Uani 1 1 d . . .
H22A H 0.6819 0.8964 0.2749 0.050 Uiso 1 1 calc R . .
H22B H 0.7566 0.9434 0.2659 0.050 Uiso 1 1 calc R . .
N23 N 0.7763(4) 0.8158(2) 0.2479(2) 0.0423(18) Uani 1 1 d . . .
H23A H 0.7186 0.8046 0.2577 0.051 Uiso 1 1 calc R . .
H23B H 0.8178 0.7909 0.2373 0.051 Uiso 1 1 calc R . .
N24 N 0.8024(4) 0.1863(2) 0.52426(19) 0.0329(14) Uani 1 1 d . . .
H24A H 0.8004 0.1981 0.5521 0.040 Uiso 1 1 calc R . .
H24B H 0.7822 0.2087 0.5020 0.040 Uiso 1 1 calc R . .
N25 N 0.8656(5) 0.1017(2) 0.54927(19) 0.0429(17) Uani 1 1 d . . .
H25A H 0.8636 0.1134 0.5771 0.052 Uiso 1 1 calc R . .
H25B H 0.8878 0.0674 0.5436 0.052 Uiso 1 1 calc R . .
N26 N 0.8418(4) 0.1186(2) 0.47404(17) 0.0263(13) Uani 1 1 d . . .
H26A H 0.8240 0.1416 0.4518 0.032 Uiso 1 1 calc R . .
H26B H 0.8641 0.0843 0.4684 0.032 Uiso 1 1 calc R . .
N31 N 1.2997(4) 0.4014(2) 0.3552(2) 0.0458(18) Uani 1 1 d . . .
H31A H 1.3174 0.4369 0.3510 0.055 Uiso 1 1 calc R . .
H31B H 1.3417 0.3737 0.3500 0.055 Uiso 1 1 calc R . .
N32 N 1.1803(5) 0.3370(2) 0.3748(2) 0.0393(16) Uani 1 1 d . . .
H32A H 1.1195 0.3302 0.3834 0.047 Uiso 1 1 calc R . .
H32B H 1.2211 0.3087 0.3697 0.047 Uiso 1 1 calc R . .
N33 N 1.1479(5) 0.4315(2) 0.3771(2) 0.0483(19) Uani 1 1 d . . .
H33A H 1.0873 0.4240 0.3857 0.058 Uiso 1 1 calc R . .
H33B H 1.1669 0.4669 0.3737 0.058 Uiso 1 1 calc R . .
N41 N 0.0879(4) 0.1439(2) 0.45628(18) 0.0287(13) Uani 1 1 d . . .
H41A H 0.1295 0.1161 0.4639 0.034 Uiso 1 1 calc R . .
H41B H 0.0529 0.1429 0.4304 0.034 Uiso 1 1 calc R . .
N42 N 0.0167(4) 0.2297(2) 0.47126(19) 0.0337(15) Uani 1 1 d . . .
H42A H 0.0104 0.2593 0.4888 0.040 Uiso 1 1 calc R . .
H42B H -0.0178 0.2280 0.4453 0.040 Uiso 1 1 calc R . .
N43 N 0.1291(4) 0.1899(2) 0.52222(19) 0.0330(14) Uani 1 1 d . . .
H43A H 0.1232 0.2194 0.5399 0.040 Uiso 1 1 calc R . .
H43B H 0.1697 0.1618 0.5304 0.040 Uiso 1 1 calc R . .
N51 N 0.6850(4) 0.00508(19) 0.46016(17) 0.0250(13) Uani 1 1 d . . .
H51A H 0.6951 0.0165 0.4328 0.030 Uiso 1 1 calc R . .
H51B H 0.7095 -0.0276 0.4699 0.030 Uiso 1 1 calc R . .
N52 N 0.6164(5) 0.0201(2) 0.52775(18) 0.0369(15) Uani 1 1 d . . .
H52A H 0.5811 0.0414 0.5452 0.044 Uiso 1 1 calc R . .
H52B H 0.6408 -0.0126 0.5376 0.044 Uiso 1 1 calc R . .
N53 N 0.5965(4) 0.0858(2) 0.47217(18) 0.0321(14) Uani 1 1 d . . .
H53A H 0.5612 0.1071 0.4896 0.039 Uiso 1 1 calc R . .
H53B H 0.6074 0.0972 0.4449 0.039 Uiso 1 1 calc R . .
N61 N 0.7359(4) 0.9094(2) 0.3820(2) 0.0427(17) Uani 1 1 d . . .
H61A H 0.7598 0.9442 0.3816 0.051 Uiso 1 1 calc R . .
H61B H 0.6718 0.9036 0.3860 0.051 Uiso 1 1 calc R . .
N62 N 0.7574(4) 0.8134(2) 0.3802(2) 0.0417(16) Uani 1 1 d . . .
H62A H 0.7964 0.7834 0.3786 0.050 Uiso 1 1 calc R . .
H62B H 0.6930 0.8091 0.3842 0.050 Uiso 1 1 calc R . .
N63 N 0.8901(4) 0.8733(2) 0.3706(2) 0.0404(17) Uani 1 1 d . . .
H63A H 0.9149 0.9079 0.3701 0.048 Uiso 1 1 calc R . .
H63B H 0.9295 0.8439 0.3670 0.048 Uiso 1 1 calc R . .
N71 N 0.7520(5) 0.0102(3) 0.0438(2) 0.0506(18) Uani 1 1 d . . .
H71A H 0.7217 -0.0204 0.0328 0.061 Uiso 1 1 calc R . .
H71B H 0.7452 0.0199 0.0719 0.061 Uiso 1 1 calc R . .
N72 N 0.8174(5) 0.0263(3) -0.0239(2) 0.058(2) Uani 1 1 d . . .
H72A H 0.7869 -0.0043 -0.0348 0.069 Uiso 1 1 calc R . .
H72B H 0.8544 0.0469 -0.0411 0.069 Uiso 1 1 calc R . .
N73 N 0.8561(6) 0.0876(3) 0.0350(2) 0.065(2) Uani 1 1 d . . .
H73A H 0.8509 0.0973 0.0632 0.079 Uiso 1 1 calc R . .
H73B H 0.8931 0.1082 0.0177 0.079 Uiso 1 1 calc R . .
N81 N 0.8427(4) 1.0217(2) 0.76514(18) 0.0314(14) Uani 1 1 d . . .
H81A H 0.8208 1.0543 0.7752 0.038 Uiso 1 1 calc R . .
H81B H 0.9076 1.0161 0.7633 0.038 Uiso 1 1 calc R . .
N82 N 0.8121(4) 0.9315(2) 0.73986(19) 0.0378(15) Uani 1 1 d . . .
H82A H 0.7699 0.9037 0.7330 0.045 Uiso 1 1 calc R . .
H82B H 0.8771 0.9262 0.7381 0.045 Uiso 1 1 calc R . .
N83 N 0.6814(4) 0.9890(2) 0.75543(19) 0.0338(15) Uani 1 1 d . . .
H83A H 0.6391 0.9612 0.7486 0.041 Uiso 1 1 calc R . .
H83B H 0.6587 1.0220 0.7641 0.041 Uiso 1 1 calc R . .
N91 N 0.3297(4) 0.0368(2) 0.3736(2) 0.0460(18) Uani 1 1 d . . .
H91A H 0.3608 0.0690 0.3799 0.055 Uiso 1 1 calc R . .
H91B H 0.3647 0.0058 0.3692 0.055 Uiso 1 1 calc R . .
N92 N 0.1792(4) 0.0808(2) 0.37756(19) 0.0369(15) Uani 1 1 d . . .
H92A H 0.2105 0.1129 0.3838 0.044 Uiso 1 1 calc R . .
H92B H 0.1131 0.0797 0.3758 0.044 Uiso 1 1 calc R . .
N93 N 0.1805(5) -0.0130(2) 0.3629(2) 0.0420(17) Uani 1 1 d . . .
H93A H 0.1144 -0.0131 0.3622 0.050 Uiso 1 1 calc R . .
H93B H 0.2133 -0.0447 0.3583 0.050 Uiso 1 1 calc R . .
O O 1.1672(5) 0.2073(3) 0.1854(3) 0.048(2) Uani 0.70 1 d P . .
O' O 1.1528(12) 0.2039(6) 0.2194(6) 0.032(4) Uiso 0.30 1 d P . .

loop_
_atom_site_aniso_label
_atom_site_aniso_U_11
_atom_site_aniso_U_22
_atom_site_aniso_U_33
_atom_site_aniso_U_23
_atom_site_aniso_U_13
_atom_site_aniso_U_12
Mo1 0.0166(3) 0.0127(2) 0.0115(3) 0.0004(2) 0.0003(2) -0.0005(2)
Mo2 0.0139(3) 0.0151(2) 0.0133(3) 0.0008(2) 0.0014(2) -0.0017(2)
Mo3 0.0136(3) 0.0146(2) 0.0126(3) 0.0003(2) 0.0016(2) 0.0007(2)
Mo4 0.0157(3) 0.0124(2) 0.0125(3) -0.0011(2) 0.0015(2) -0.0006(2)
Mo5 0.0133(3) 0.0153(2) 0.0129(3) -0.0011(2) -0.0004(2) -0.0014(2)
Mo6 0.0124(3) 0.0154(2) 0.0123(3) 0.0002(2) 0.0000(2) 0.0012(2)
Mo7 0.0157(3) 0.0124(2) 0.0128(3) -0.0010(2) -0.0014(2) 0.0005(2)
Mo8 0.0128(3) 0.0136(2) 0.0149(3) -0.0005(2) -0.0005(2) -0.0013(2)
Mo9 0.0117(3) 0.0138(2) 0.0120(3) 0.0001(2) 0.0001(2) 0.0001(2)
Mo10 0.0133(3) 0.0123(2) 0.0115(3) 0.00022(19) 0.0012(2) -0.0004(2)
Mo11 0.0117(3) 0.0149(2) 0.0112(3) 0.0005(2) 0.0012(2) -0.0011(2)
Mo12 0.0142(3) 0.0148(2) 0.0115(3) -0.0004(2) 0.0001(2) 0.0020(2)
Na 0.0149(12) 0.0136(10) 0.0117(12) 0.0012(9) 0.0016(9) -0.0002(9)
P1 0.0134(8) 0.0118(7) 0.0129(8) -0.0002(6) 0.0004(6) -0.0003(6)
P2 0.0200(9) 0.0184(7) 0.0164(9) 0.0037(7) -0.0019(7) 0.0010(7)
P3 0.0214(10) 0.0165(7) 0.0151(9) -0.0012(6) 0.0000(7) -0.0045(7)
P4 0.0217(18) 0.0194(13) 0.0170(17) 0.0015(12) 0.0081(13) -0.0001(13)
P4' 0.013(4) 0.023(3) 0.016(4) -0.001(3) 0.006(3) -0.009(3)
P5 0.0138(8) 0.0139(7) 0.0108(8) 0.0003(6) -0.0007(6) 0.0009(6)
P6 0.0208(10) 0.0228(8) 0.0186(10) -0.0045(7) -0.0042(7) 0.0014(7)
P7 0.0181(9) 0.0230(8) 0.0146(9) -0.0002(7) 0.0037(7) 0.0020(7)
P8 0.0188(9) 0.0138(7) 0.0159(9) 0.0023(6) 0.0008(7) 0.0009(6)
O11 0.015(2) 0.0184(19) 0.011(2) 0.0003(16) 0.0015(17) -0.0007(17)
O12 0.016(2) 0.0121(18) 0.014(2) 0.0005(16) 0.0014(18) -0.0003(16)
O13 0.018(2) 0.0178(19) 0.010(2) 0.0007(16) -0.0010(17) 0.0007(17)
O14 0.027(3) 0.019(2) 0.014(2) 0.0002(17) 0.0019(19) 0.0007(18)
O15 0.024(2) 0.0136(18) 0.017(2) -0.0003(17) 0.0007(19) -0.0034(17)
O16 0.020(3) 0.024(2) 0.022(3) -0.0004(18) 0.0020(19) -0.0071(18)
O17 0.016(2) 0.021(2) 0.024(3) -0.0010(18) 0.0002(19) 0.0031(17)
O18 0.020(2) 0.0165(19) 0.018(2) 0.0006(17) 0.0046(19) -0.0001(17)
O19 0.019(2) 0.022(2) 0.020(3) 0.0024(18) 0.0008(19) -0.0012(18)
O20 0.020(2) 0.022(2) 0.019(3) -0.0008(18) 0.0020(19) 0.0005(18)
O21 0.017(2) 0.0190(19) 0.019(2) 0.0030(17) 0.0004(19) 0.0039(17)
O22 0.024(3) 0.0130(19) 0.021(3) 0.0032(17) -0.0026(19) 0.0021(17)
O23 0.027(3) 0.024(2) 0.019(3) 0.0035(19) -0.007(2) -0.0012(19)
O24 0.027(3) 0.033(2) 0.016(3) 0.0019(19) 0.003(2) 0.006(2)
O25 0.022(2) 0.0138(18) 0.017(2) 0.0027(17) 0.0043(19) 0.0031(17)
O26 0.018(2) 0.0146(18) 0.018(2) 0.0032(17) -0.0028(18) -0.0004(17)
O27 0.015(2) 0.021(2) 0.013(2) -0.0010(17) 0.0019(18) 0.0008(17)
O28 0.015(2) 0.0172(19) 0.015(2) 0.0017(17) 0.0050(18) -0.0023(17)
O29 0.016(2) 0.0185(19) 0.014(2) 0.0005(16) -0.0013(18) 0.0006(17)
O30 0.018(2) 0.0108(17) 0.018(2) -0.0027(16) -0.0015(18) 0.0020(17)
O31 0.018(2) 0.0153(19) 0.023(3) -0.0056(17) -0.0013(19) -0.0019(17)
O32 0.019(2) 0.021(2) 0.021(2) -0.0083(18) -0.0017(19) -0.0002(18)
O33 0.031(3) 0.024(2) 0.024(3) 0.004(2) -0.002(2) -0.010(2)
O34 0.031(3) 0.024(2) 0.016(2) -0.0026(18) -0.002(2) -0.0033(19)
O35 0.014(2) 0.0152(18) 0.014(2) -0.0038(16) -0.0012(17) -0.0003(17)
O36 0.016(2) 0.0142(18) 0.012(2) 0.0004(16) -0.0006(17) -0.0005(16)
O37 0.014(2) 0.0116(18) 0.014(2) 0.0008(16) -0.0003(17) 0.0017(16)
O38 0.016(2) 0.0137(18) 0.010(2) -0.0010(16) -0.0022(17) -0.0008(16)
O39 0.013(2) 0.0132(18) 0.014(2) 0.0016(16) 0.0001(17) 0.0001(16)
O40 0.013(2) 0.0148(18) 0.013(2) -0.0012(16) -0.0033(17) -0.0008(16)
O41 0.020(2) 0.0176(19) 0.019(2) 0.0023(17) 0.0059(19) 0.0041(17)
O42 0.017(2) 0.021(2) 0.019(2) 0.0026(17) 0.0044(19) -0.0017(18)
O43 0.052(4) 0.027(2) 0.036(3) 0.002(2) 0.028(3) 0.000(2)
O44 0.036(4) 0.039(4) 0.026(4) 0.002(3) -0.002(3) 0.004(3)
O45 0.026(3) 0.0164(19) 0.018(2) 0.0010(17) 0.0015(19) 0.0019(18)
O46 0.016(2) 0.023(2) 0.016(2) -0.0021(18) -0.0004(18) -0.0017(18)
O47 0.016(2) 0.021(2) 0.022(3) -0.0003(18) 0.0028(19) 0.0030(18)
O48 0.018(2) 0.0136(18) 0.020(2) -0.0003(17) 0.0018(18) -0.0010(17)
O49 0.019(2) 0.020(2) 0.017(2) -0.0004(17) -0.0007(18) -0.0052(18)
O50 0.021(3) 0.023(2) 0.022(3) -0.0015(18) -0.0032(19) 0.0069(18)
O51 0.015(2) 0.0135(18) 0.014(2) -0.0013(16) -0.0024(17) 0.0001(16)
O52 0.013(2) 0.0132(18) 0.016(2) 0.0013(16) 0.0003(18) 0.0004(16)
O53 0.016(2) 0.0102(17) 0.018(2) 0.0009(16) 0.0029(18) 0.0039(16)
O54 0.023(3) 0.030(2) 0.014(2) 0.0006(18) 0.0009(19) 0.009(2)
O55 0.016(2) 0.0147(18) 0.017(2) 0.0035(17) 0.0014(18) -0.0028(17)
O56 0.016(2) 0.0139(18) 0.014(2) -0.0023(16) -0.0030(18) 0.0001(16)
O57 0.018(2) 0.0144(18) 0.017(2) -0.0065(17) 0.0028(18) 0.0005(17)
O58 0.014(2) 0.0172(19) 0.013(2) 0.0028(16) 0.0012(17) -0.0017(17)
O59 0.010(2) 0.0124(18) 0.016(2) -0.0001(16) -0.0029(17) 0.0027(16)
O60 0.019(2) 0.0185(19) 0.013(2) -0.0027(17) 0.0008(18) 0.0026(18)
O61 0.016(2) 0.019(2) 0.020(2) -0.0011(17) -0.0047(18) -0.0011(17)
O62 0.021(2) 0.0165(19) 0.021(3) -0.0029(17) -0.0023(19) 0.0017(18)
O63 0.029(3) 0.030(2) 0.030(3) -0.017(2) -0.005(2) -0.001(2)
O64 0.025(3) 0.051(3) 0.028(3) 0.008(2) 0.003(2) 0.006(2)
O71 0.021(2) 0.025(2) 0.011(2) -0.0013(17) 0.0062(18) -0.0012(18)
O72 0.016(2) 0.022(2) 0.015(2) -0.0005(17) 0.0032(18) 0.0036(17)
O73 0.019(3) 0.033(2) 0.017(3) 0.004(2) 0.0039(19) 0.007(2)
O74 0.025(3) 0.029(2) 0.015(2) -0.0025(18) 0.002(2) 0.0014(19)
O81 0.015(2) 0.0183(19) 0.019(2) 0.0031(17) -0.0002(18) -0.0018(17)
O82 0.020(2) 0.0142(19) 0.019(2) 0.0023(17) -0.0011(19) 0.0000(17)
O83 0.025(3) 0.024(2) 0.018(3) 0.0083(18) -0.0032(19) 0.0008(19)
O84 0.022(3) 0.025(2) 0.029(3) -0.0062(19) 0.002(2) 0.001(2)
O1 0.032(3) 0.027(2) 0.029(3) 0.000(2) 0.010(2) -0.010(2)
O2 0.032(3) 0.026(2) 0.032(3) 0.000(2) 0.005(2) -0.004(2)
O3 0.029(3) 0.043(3) 0.038(3) -0.014(2) -0.011(2) 0.004(2)
O4 0.029(3) 0.046(3) 0.041(3) 0.003(2) -0.003(2) 0.002(2)
O5 0.029(3) 0.041(3) 0.039(3) 0.010(2) -0.001(2) -0.006(2)
O6 0.044(4) 0.053(3) 0.057(4) 0.012(3) -0.003(3) 0.003(3)
O7 0.035(3) 0.065(3) 0.041(4) -0.015(3) 0.002(3) -0.015(3)
O8 0.028(3) 0.023(2) 0.032(3) -0.0064(19) -0.001(2) 0.0040(19)
O10 0.047(3) 0.035(2) 0.023(3) 0.005(2) -0.007(2) -0.015(2)
C1 0.025(4) 0.024(3) 0.028(4) 0.006(3) -0.001(3) -0.002(3)
C2 0.030(4) 0.025(3) 0.018(4) 0.003(3) 0.006(3) 0.003(3)
C3 0.035(5) 0.039(4) 0.036(5) -0.005(3) 0.007(4) -0.010(4)
C4 0.025(4) 0.034(3) 0.017(4) 0.004(3) 0.002(3) -0.001(3)
C5 0.013(3) 0.029(3) 0.024(4) -0.004(3) -0.005(3) -0.005(3)
C6 0.020(4) 0.026(3) 0.032(4) -0.001(3) 0.000(3) -0.003(3)
C7 0.053(6) 0.060(5) 0.024(5) 0.004(4) 0.010(4) 0.002(4)
C8 0.030(4) 0.023(3) 0.022(4) 0.001(3) 0.001(3) -0.001(3)
C9 0.027(4) 0.031(4) 0.025(4) 0.007(3) 0.001(3) 0.005(3)
C10 0.038(5) 0.030(4) 0.024(4) -0.001(3) 0.002(3) -0.004(3)
C11 0.038(5) 0.025(3) 0.025(4) 0.000(3) 0.005(3) 0.001(3)
C12 0.029(4) 0.021(3) 0.026(4) 0.006(3) -0.003(3) 0.004(3)
N11 0.030(4) 0.044(3) 0.024(3) 0.009(3) -0.004(3) -0.014(3)
N12 0.026(4) 0.044(3) 0.024(3) 0.002(3) 0.003(3) -0.010(3)
N13 0.033(4) 0.045(3) 0.026(4) 0.008(3) -0.006(3) -0.014(3)
N14 0.042(4) 0.041(3) 0.064(5) -0.013(3) -0.012(4) 0.003(3)
N15 0.029(4) 0.054(4) 0.048(4) -0.022(3) 0.000(3) 0.000(3)
N16 0.031(4) 0.034(3) 0.036(4) 0.006(3) -0.003(3) -0.001(3)
N17 0.054(4) 0.022(3) 0.017(3) -0.001(2) 0.001(3) -0.016(3)
N18 0.072(5) 0.027(3) 0.014(3) 0.001(2) 0.001(3) -0.020(3)
N19 0.081(5) 0.030(3) 0.012(3) -0.002(3) -0.003(3) -0.021(3)
N21 0.026(3) 0.023(3) 0.036(4) -0.003(2) 0.010(3) 0.003(2)
N22 0.034(4) 0.033(3) 0.060(5) -0.005(3) 0.021(3) 0.002(3)
N23 0.033(4) 0.023(3) 0.073(5) 0.008(3) 0.019(3) 0.001(3)
N24 0.044(4) 0.032(3) 0.022(3) 0.000(3) 0.003(3) 0.014(3)
N25 0.073(5) 0.035(3) 0.020(4) -0.002(3) 0.005(3) 0.022(3)
N26 0.041(4) 0.025(3) 0.013(3) 0.000(2) -0.002(3) 0.008(2)
N31 0.030(4) 0.037(3) 0.072(5) -0.002(3) 0.013(3) -0.005(3)
N32 0.033(4) 0.034(3) 0.050(4) 0.002(3) -0.005(3) -0.010(3)
N33 0.042(4) 0.030(3) 0.075(5) -0.009(3) 0.024(4) -0.005(3)
N41 0.028(3) 0.030(3) 0.027(3) -0.011(2) -0.006(3) 0.002(2)
N42 0.043(4) 0.028(3) 0.030(4) -0.006(3) -0.008(3) 0.014(3)
N43 0.043(4) 0.033(3) 0.022(3) -0.006(3) -0.008(3) 0.010(3)
N51 0.032(3) 0.023(3) 0.020(3) 0.004(2) 0.001(3) 0.007(2)
N52 0.057(4) 0.044(3) 0.011(3) 0.011(3) 0.008(3) 0.011(3)
N53 0.046(4) 0.031(3) 0.020(3) 0.001(2) 0.009(3) 0.007(3)
N61 0.017(3) 0.040(3) 0.071(5) -0.003(3) 0.003(3) 0.003(3)
N62 0.027(4) 0.035(3) 0.061(5) 0.006(3) -0.018(3) -0.010(3)
N63 0.022(4) 0.028(3) 0.072(5) -0.012(3) 0.014(3) -0.002(3)
N71 0.065(5) 0.066(4) 0.022(4) 0.005(3) 0.010(3) 0.001(4)
N72 0.082(6) 0.062(4) 0.032(4) -0.010(3) 0.024(4) -0.033(4)
N73 0.080(6) 0.085(5) 0.033(4) -0.020(4) 0.014(4) -0.030(5)
N81 0.026(4) 0.030(3) 0.037(4) -0.001(3) 0.001(3) 0.005(3)
N82 0.033(4) 0.037(3) 0.043(4) -0.019(3) -0.003(3) 0.011(3)
N83 0.025(4) 0.026(3) 0.051(4) -0.010(3) 0.002(3) 0.006(3)
N91 0.027(4) 0.048(4) 0.064(5) 0.018(3) 0.006(3) 0.002(3)
N92 0.032(4) 0.029(3) 0.050(4) 0.002(3) 0.003(3) 0.002(3)
N93 0.042(4) 0.027(3) 0.058(5) -0.007(3) 0.015(3) 0.008(3)
O 0.022(4) 0.044(4) 0.076(7) -0.016(4) -0.006(4) 0.003(3)

loop_
_atom_type_symbol
_atom_type_description
_atom_type_scat_dispersion_real
_atom_type_scat_dispersion_imag
_atom_type_scat_source
Mo Mo -1.6832 0.6857 'International Tables Vol C Tables 4.2.6.8 and 6.1.1.4'
Na Na 0.0362 0.0249 'International Tables Vol C Tables 4.2.6.8 and 6.1.1.4'
P P 0.1023 0.0942 'International Tables Vol C Tables 4.2.6.8 and 6.1.1.4'
O O 0.0106 0.0060 'International Tables Vol C Tables 4.2.6.8 and 6.1.1.4'
C C 0.0033 0.0016 'International Tables Vol C Tables 4.2.6.8 and 6.1.1.4'
N N 0.0061 0.0033 'International Tables Vol C Tables 4.2.6.8 and 6.1.1.4'
H H 0.0000 0.0000 'International Tables Vol C Tables 4.2.6.8 and 6.1.1.4'

loop_
_geom_angle_atom_site_label_1
_geom_angle_atom_site_label_2
_geom_angle_atom_site_label_3
_geom_angle
_geom_angle_site_symmetry_1
_geom_angle_site_symmetry_3
_geom_angle_publ_flag
O15 Mo1 O25 107.17(17) . . ?
O15 Mo1 O35 103.15(17) . . ?
O25 Mo1 O35 95.54(15) . . ?
O15 Mo1 O22 93.90(17) . . ?
O25 Mo1 O22 86.04(16) . . ?
O35 Mo1 O22 161.52(15) . . ?
O15 Mo1 O30 97.66(16) . . ?
O25 Mo1 O30 154.03(15) . . ?
O35 Mo1 O30 85.89(15) . . ?
O22 Mo1 O30 84.80(15) . . ?
O15 Mo1 O13 167.23(16) . . ?
O25 Mo1 O13 83.82(14) . . ?
O35 Mo1 O13 81.73(14) . . ?
O22 Mo1 O13 80.14(14) . . ?
O30 Mo1 O13 70.69(13) . . ?
O15 Mo1 Mo2 103.24(14) . . ?
O25 Mo1 Mo2 48.37(12) . . ?
O35 Mo1 Mo2 48.63(11) . . ?
O22 Mo1 Mo2 134.13(11) . . ?
O30 Mo1 Mo2 132.98(10) . . ?
O13 Mo1 Mo2 88.87(9) . . ?
O16 Mo2 O25 105.99(18) . . ?
O16 Mo2 O35 102.51(17) . . ?
O25 Mo2 O35 94.89(16) . . ?
O16 Mo2 O42 94.59(17) . . ?
O25 Mo2 O42 86.66(15) . . ?
O35 Mo2 O42 161.64(14) . . ?
O16 Mo2 O26 98.81(18) . . ?
O25 Mo2 O26 154.27(15) . . ?
O35 Mo2 O26 86.18(15) . . ?
O42 Mo2 O26 84.63(15) . . ?
O16 Mo2 O12 168.91(17) . . ?
O25 Mo2 O12 83.27(15) . . ?
O35 Mo2 O12 82.38(14) . . ?
O42 Mo2 O12 79.64(14) . . ?
O26 Mo2 O12 71.37(14) . . ?
O16 Mo2 Mo1 101.81(14) . . ?
O25 Mo2 Mo1 48.14(11) . . ?
O35 Mo2 Mo1 48.20(11) . . ?
O42 Mo2 Mo1 134.53(12) . . ?
O26 Mo2 Mo1 132.88(11) . . ?
O12 Mo2 Mo1 88.90(9) . . ?
O17 Mo3 O27 105.65(17) . . ?
O17 Mo3 O36 102.62(17) . . ?
O27 Mo3 O36 95.15(15) . . ?
O17 Mo3 O41 95.10(17) . . ?
O27 Mo3 O41 86.04(15) . . ?
O36 Mo3 O41 161.16(14) . . ?
O17 Mo3 O26 97.16(17) . . ?
O27 Mo3 O26 156.22(15) . . ?
O36 Mo3 O26 86.17(15) . . ?
O41 Mo3 O26 85.33(15) . . ?
O17 Mo3 O12 168.12(16) . . ?
O27 Mo3 O12 84.79(14) . . ?
O36 Mo3 O12 81.64(14) . . ?
O41 Mo3 O12 79.74(14) . . ?
O26 Mo3 O12 71.88(14) . . ?
O17 Mo3 Mo4 102.20(13) . . ?
O27 Mo3 Mo4 48.22(11) . . ?
O36 Mo3 Mo4 48.22(11) . . ?
O41 Mo3 Mo4 133.85(12) . . ?
O26 Mo3 Mo4 133.17(11) . . ?
O12 Mo3 Mo4 88.94(9) . . ?
O18 Mo4 O27 105.33(16) . . ?
O18 Mo4 O36 101.20(17) . . ?
O27 Mo4 O36 95.45(15) . . ?
O18 Mo4 O31 94.42(17) . . ?
O27 Mo4 O31 86.98(16) . . ?
O36 Mo4 O31 162.92(15) . . ?
O18 Mo4 O28 98.10(16) . . ?
O27 Mo4 O28 155.93(15) . . ?
O36 Mo4 O28 85.21(15) . . ?
O31 Mo4 O28 85.77(15) . . ?
O18 Mo4 O11 169.84(16) . . ?
O27 Mo4 O11 82.94(14) . . ?
O36 Mo4 O11 83.58(14) . . ?
O31 Mo4 O11 79.94(14) . . ?
O28 Mo4 O11 73.20(13) . . ?
O18 Mo4 Mo3 100.87(13) . . ?
O27 Mo4 Mo3 48.34(11) . . ?
O36 Mo4 Mo3 48.40(11) . . ?
O31 Mo4 Mo3 135.11(11) . . ?
O28 Mo4 Mo3 132.34(10) . . ?
O11 Mo4 Mo3 89.03(9) . . ?
O19 Mo5 O29 106.32(18) . . ?
O19 Mo5 O37 102.24(17) . . ?
O29 Mo5 O37 94.99(15) . . ?
O19 Mo5 O32 93.98(17) . . ?
O29 Mo5 O32 88.37(16) . . ?
O37 Mo5 O32 161.73(15) . . ?
O19 Mo5 O28 99.46(16) . . ?
O29 Mo5 O28 153.79(15) . . ?
O37 Mo5 O28 83.92(15) . . ?
O32 Mo5 O28 85.18(15) . . ?
O19 Mo5 O11 169.75(15) . . ?
O29 Mo5 O11 81.50(15) . . ?
O37 Mo5 O11 83.32(14) . . ?
O32 Mo5 O11 79.42(14) . . ?
O28 Mo5 O11 72.35(13) . . ?
O19 Mo5 Mo6 101.98(12) . . ?
O29 Mo5 Mo6 48.12(11) . . ?
O37 Mo5 Mo6 48.29(10) . . ?
O32 Mo5 Mo6 136.23(11) . . ?
O28 Mo5 Mo6 130.61(10) . . ?
O11 Mo5 Mo6 88.17(8) . . ?
O20 Mo6 O29 107.25(18) . . ?
O20 Mo6 O37 102.56(17) . . ?
O29 Mo6 O37 95.10(15) . . ?
O20 Mo6 O21 94.60(17) . . ?
O29 Mo6 O21 85.11(15) . . ?
O37 Mo6 O21 161.90(15) . . ?
O20 Mo6 O30 96.23(17) . . ?
O29 Mo6 O30 155.54(15) . . ?
O37 Mo6 O30 86.18(15) . . ?
O21 Mo6 O30 86.31(15) . . ?
O20 Mo6 O13 166.40(16) . . ?
O29 Mo6 O13 84.79(15) . . ?
O37 Mo6 O13 82.15(14) . . ?
O21 Mo6 O13 79.84(14) . . ?
O30 Mo6 O13 71.16(13) . . ?
O20 Mo6 Mo5 102.94(12) . . ?
O29 Mo6 Mo5 48.24(11) . . ?
O37 Mo6 Mo5 48.28(10) . . ?
O21 Mo6 Mo5 133.08(11) . . ?
O30 Mo6 Mo5 133.21(10) . . ?
O13 Mo6 Mo5 89.76(9) . . ?
O45 Mo7 O60 107.67(17) . . ?
O45 Mo7 O38 102.63(18) . . ?
O60 Mo7 O38 94.83(15) . . ?
O45 Mo7 O62 93.03(17) . . ?
O60 Mo7 O62 86.78(16) . . ?
O38 Mo7 O62 162.90(15) . . ?
O45 Mo7 O55 98.37(16) . . ?
O60 Mo7 O55 152.93(15) . . ?
O38 Mo7 O55 86.42(15) . . ?
O62 Mo7 O55 84.54(15) . . ?
O45 Mo7 O51 167.36(16) . . ?
O60 Mo7 O51 82.22(14) . . ?
O38 Mo7 O51 83.93(14) . . ?
O62 Mo7 O51 79.42(14) . . ?
O55 Mo7 O51 71.01(13) . . ?
O45 Mo7 Mo12 102.82(14) . . ?
O60 Mo7 Mo12 48.14(12) . . ?
O38 Mo7 Mo12 48.25(11) . . ?
O62 Mo7 Mo12 134.79(11) . . ?
O55 Mo7 Mo12 132.96(10) . . ?
O51 Mo7 Mo12 89.63(9) . . ?
O46 Mo8 O39 101.97(17) . . ?
O46 Mo8 O56 105.39(18) . . ?
O39 Mo8 O56 95.76(15) . . ?
O46 Mo8 O61 94.21(17) . . ?
O39 Mo8 O61 162.82(15) . . ?
O56 Mo8 O61 85.35(15) . . ?
O46 Mo8 O55 97.88(17) . . ?
O39 Mo8 O55 86.64(15) . . ?
O56 Mo8 O55 155.51(15) . . ?
O61 Mo8 O55 85.45(15) . . ?
O46 Mo8 O51 168.43(16) . . ?
O39 Mo8 O51 82.29(14) . . ?
O56 Mo8 O51 84.68(15) . . ?
O61 Mo8 O51 80.74(14) . . ?
O55 Mo8 O51 71.45(13) . . ?
O46 Mo8 Mo9 101.48(12) . . ?
O39 Mo8 Mo9 48.47(11) . . ?
O56 Mo8 Mo9 48.60(10) . . ?
O61 Mo8 Mo9 133.73(11) . . ?
O55 Mo8 Mo9 133.76(10) . . ?
O51 Mo8 Mo9 89.42(8) . . ?
O47 Mo9 O39 101.59(17) . . ?
O47 Mo9 O56 105.04(18) . . ?
O39 Mo9 O56 95.04(15) . . ?
O47 Mo9 O82 95.65(17) . . ?
O39 Mo9 O82 161.46(15) . . ?
O56 Mo9 O82 86.93(15) . . ?
O47 Mo9 O57 98.05(17) . . ?
O39 Mo9 O57 84.45(15) . . ?
O56 Mo9 O57 156.49(15) . . ?
O82 Mo9 O57 86.46(15) . . ?
O47 Mo9 O53 170.31(15) . . ?
O39 Mo9 O53 83.17(14) . . ?
O56 Mo9 O53 82.74(14) . . ?
O82 Mo9 O53 78.80(14) . . ?
O57 Mo9 O53 73.84(13) . . ?
O47 Mo9 Mo8 100.88(12) . . ?
O39 Mo9 Mo8 47.98(11) . . ?
O56 Mo9 Mo8 48.36(11) . . ?
O82 Mo9 Mo8 134.93(11) . . ?
O57 Mo9 Mo8 131.31(11) . . ?
O53 Mo9 Mo8 88.59(8) . . ?
O48 Mo10 O58 105.16(16) . . ?
O48 Mo10 O40 101.38(17) . . ?
O58 Mo10 O40 95.55(15) . . ?
O48 Mo10 O81 95.57(17) . . ?
O58 Mo10 O81 86.50(15) . . ?
O40 Mo10 O81 161.72(15) . . ?
O48 Mo10 O57 98.84(16) . . ?
O58 Mo10 O57 155.54(15) . . ?
O40 Mo10 O57 84.17(15) . . ?
O81 Mo10 O57 86.53(15) . . ?
O48 Mo10 O53 171.06(16) . . ?
O58 Mo10 O53 82.48(14) . . ?
O40 Mo10 O53 82.20(14) . . ?
O81 Mo10 O53 80.06(14) . . ?
O57 Mo10 O53 73.23(13) . . ?
O48 Mo10 Mo11 100.76(13) . . ?
O58 Mo10 Mo11 48.66(11) . . ?
O40 Mo10 Mo11 48.22(11) . . ?
O81 Mo10 Mo11 134.83(10) . . ?
O57 Mo10 Mo11 131.09(10) . . ?
O53 Mo10 Mo11 87.75(9) . . ?
O49 Mo11 O40 102.03(17) . . ?
O49 Mo11 O58 105.63(17) . . ?
O40 Mo11 O58 95.48(15) . . ?
O49 Mo11 O71 95.00(17) . . ?
O40 Mo11 O71 162.03(15) . . ?
O58 Mo11 O71 85.30(15) . . ?
O49 Mo11 O59 96.45(17) . . ?
O40 Mo11 O59 87.29(14) . . ?
O58 Mo11 O59 156.58(15) . . ?
O71 Mo11 O59 85.11(14) . . ?
O49 Mo11 O52 167.26(16) . . ?
O40 Mo11 O52 81.84(14) . . ?
O58 Mo11 O52 85.89(14) . . ?
O71 Mo11 O52 80.30(14) . . ?
O59 Mo11 O52 71.45(14) . . ?
O49 Mo11 Mo10 101.65(13) . . ?
O40 Mo11 Mo10 48.44(11) . . ?
O58 Mo11 Mo10 48.37(10) . . ?
O71 Mo11 Mo10 133.38(12) . . ?
O59 Mo11 Mo10 134.61(10) . . ?
O52 Mo11 Mo10 90.03(9) . . ?
O50 Mo12 O60 106.80(17) . . ?
O50 Mo12 O38 103.48(17) . . ?
O60 Mo12 O38 94.39(16) . . ?
O50 Mo12 O72 94.25(17) . . ?
O60 Mo12 O72 87.40(16) . . ?
O38 Mo12 O72 160.79(14) . . ?
O50 Mo12 O59 99.61(17) . . ?
O60 Mo12 O59 152.85(15) . . ?
O38 Mo12 O59 85.35(14) . . ?
O72 Mo12 O59 84.43(14) . . ?
O50 Mo12 O52 168.62(17) . . ?
O60 Mo12 O52 82.07(14) . . ?
O38 Mo12 O52 82.51(14) . . ?
O72 Mo12 O52 78.79(14) . . ?
O59 Mo12 O52 70.96(14) . . ?
O50 Mo12 Mo7 102.79(14) . . ?
O60 Mo12 Mo7 47.88(11) . . ?
O38 Mo12 Mo7 48.05(11) . . ?
O72 Mo12 Mo7 134.96(12) . . ?
O59 Mo12 Mo7 131.70(10) . . ?
O52 Mo12 Mo7 88.43(9) . . ?
O35 Na O40 177.72(17) . . ?
O35 Na O39 83.90(15) . . ?
O40 Na O39 94.27(15) . . ?
O35 Na O37 99.40(16) . . ?
O40 Na O37 82.37(15) . . ?
O39 Na O37 175.81(15) . . ?
O35 Na O38 83.94(14) . . ?
O40 Na O38 97.70(14) . . ?
O39 Na O38 98.50(15) . . ?
O37 Na O38 84.48(15) . . ?
O35 Na O36 96.45(14) . . ?
O40 Na O36 81.90(14) . . ?
O39 Na O36 81.26(15) . . ?
O37 Na O36 95.74(15) . . ?
O38 Na O36 179.51(17) . . ?
O14 P1 O13 109.7(2) . . ?
O14 P1 O11 113.8(2) . . ?
O13 P1 O11 107.8(2) . . ?
O14 P1 O12 110.4(2) . . ?
O13 P1 O12 107.3(2) . . ?
O11 P1 O12 107.6(2) . . ?
O23 P2 O22 110.3(2) . . ?
O23 P2 O21 111.6(2) . . ?
O22 P2 O21 110.3(2) . . ?
O23 P2 O24 106.3(2) . . ?
O22 P2 O24 109.5(2) . . ?
O21 P2 O24 108.7(2) . . ?
O34 P3 O32 111.9(2) . . ?
O34 P3 O31 111.3(2) . . ?
O32 P3 O31 110.1(2) . . ?
O34 P3 O33 106.5(2) . . ?
O32 P3 O33 108.7(2) . . ?
O31 P3 O33 108.3(2) . . ?
P4' P4 O43 71.6(6) . . ?
P4' P4 O41 77.4(6) . . ?
O43 P4 O41 113.2(3) . . ?
P4' P4 O42 71.0(6) . . ?
O43 P4 O42 113.7(3) . . ?
O41 P4 O42 109.3(3) . . ?
P4' P4 O44 171.9(7) . . ?
O43 P4 O44 101.3(4) . . ?
O41 P4 O44 109.6(3) . . ?
O42 P4 O44 109.3(3) . . ?
P4 P4' O43 76.5(7) . . ?
P4 P4' O42 79.2(7) . . ?
O43 P4' O42 119.6(5) . . ?
P4 P4' O44' 170.3(10) . . ?
O43 P4' O44' 94.0(7) . . ?
O42 P4' O44' 108.0(7) . . ?
P4 P4' O41 73.2(6) . . ?
O43 P4' O41 113.5(5) . . ?
O42 P4' O41 110.8(4) . . ?
O44' P4' O41 109.1(7) . . ?
O54 P5 O53 114.0(2) . . ?
O54 P5 O52 110.2(2) . . ?
O53 P5 O52 107.4(2) . . ?
O54 P5 O51 109.7(2) . . ?
O53 P5 O51 107.4(2) . . ?
O52 P5 O51 107.9(2) . . ?
O63 P6 O62 112.3(2) . . ?
O63 P6 O61 110.8(2) . . ?
O62 P6 O61 111.4(2) . . ?
O63 P6 O64 106.8(3) . . ?
O62 P6 O64 107.8(2) . . ?
O61 P6 O64 107.4(2) . . ?
O73 P7 O72 112.2(2) . . ?
O73 P7 O71 111.4(2) . . ?
O72 P7 O71 110.4(2) . . ?
O73 P7 O74 103.8(2) . . ?
O72 P7 O74 109.8(2) . . ?
O71 P7 O74 108.9(2) . . ?
O83 P8 O84 112.7(2) . . ?
O83 P8 O81 107.6(2) . . ?
O84 P8 O81 110.9(2) . . ?
O83 P8 O82 107.8(2) . . ?
O84 P8 O82 109.3(2) . . ?
O81 P8 O82 108.4(2) . . ?
P1 O11 Mo4 126.0(2) . . ?
P1 O11 Mo5 125.0(2) . . ?
Mo4 O11 Mo5 99.38(13) . . ?
P1 O12 Mo3 127.15(19) . . ?
P1 O12 Mo2 125.45(19) . . ?
Mo3 O12 Mo2 102.01(16) . . ?
P1 O13 Mo6 127.0(2) . . ?
P1 O13 Mo1 126.0(2) . . ?
Mo6 O13 Mo1 103.34(14) . . ?
P2 O21 Mo6 131.9(2) . . ?
P2 O22 Mo1 132.9(2) . . ?
Mo1 O25 Mo2 83.49(15) . . ?
Mo3 O26 Mo2 113.51(19) . . ?
Mo4 O27 Mo3 83.44(15) . . ?
Mo4 O28 Mo5 113.68(16) . . ?
Mo6 O29 Mo5 83.64(16) . . ?
Mo1 O30 Mo6 113.12(16) . . ?
P3 O31 Mo4 136.7(2) . . ?
P3 O32 Mo5 138.9(3) . . ?
Mo1 O35 Mo2 83.17(14) . . ?
Mo1 O35 Na 131.1(2) . . ?
Mo2 O35 Na 133.24(18) . . ?
Mo4 O36 Mo3 83.37(14) . . ?
Mo4 O36 Na 132.4(2) . . ?
Mo3 O36 Na 132.79(17) . . ?
Mo5 O37 Mo6 83.43(16) . . ?
Mo5 O37 Na 134.09(17) . . ?
Mo6 O37 Na 130.08(17) . . ?
Mo7 O38 Mo12 83.70(14) . . ?
Mo7 O38 Na 129.9(2) . . ?
Mo12 O38 Na 131.99(17) . . ?
Mo8 O39 Mo9 83.55(16) . . ?
Mo8 O39 Na 131.53(17) . . ?
Mo9 O39 Na 134.24(17) . . ?
Mo11 O40 Mo10 83.35(14) . . ?
Mo11 O40 Na 131.69(17) . . ?
Mo10 O40 Na 134.8(2) . . ?
P4 O41 P4' 29.4(2) . . ?
P4 O41 Mo3 132.1(2) . . ?
P4' O41 Mo3 134.8(3) . . ?
P4' O42 P4 29.8(3) . . ?
P4' O42 Mo2 137.4(3) . . ?
P4 O42 Mo2 132.2(2) . . ?
P4' O43 P4 31.8(3) . . ?
P4' O44' O 123.8(10) . . ?
P5 O51 Mo8 127.3(2) . . ?
P5 O51 Mo7 124.8(2) . . ?
Mo8 O51 Mo7 102.70(14) . . ?
P5 O52 Mo11 127.13(19) . . ?
P5 O52 Mo12 125.41(19) . . ?
Mo11 O52 Mo12 102.99(16) . . ?
P5 O53 Mo9 125.98(19) . . ?
P5 O53 Mo10 126.2(2) . . ?
Mo9 O53 Mo10 97.86(13) . . ?
Mo7 O55 Mo8 113.56(16) . . ?
Mo8 O56 Mo9 83.04(16) . . ?
Mo9 O57 Mo10 113.72(16) . . ?
Mo10 O58 Mo11 82.97(14) . . ?
Mo12 O59 Mo11 113.28(18) . . ?
Mo7 O60 Mo12 83.98(15) . . ?
P6 O61 Mo8 133.6(2) . . ?
P6 O62 Mo7 134.0(2) . . ?
P7 O71 Mo11 132.0(2) . . ?
P7 O72 Mo12 133.8(2) . . ?
P8 O81 Mo10 134.5(2) . . ?
P8 O82 Mo9 134.4(3) . . ?
N12 C1 N13 122.4(6) . . ?
N12 C1 N11 118.1(7) . . ?
N13 C1 N11 119.5(6) . . ?
N22 C2 N23 120.5(6) . . ?
N22 C2 N21 119.6(6) . . ?
N23 C2 N21 119.9(5) . . ?
N33 C3 N32 119.0(7) . . ?
N33 C3 N31 119.5(6) . . ?
N32 C3 N31 121.5(7) . . ?
N43 C4 N42 120.5(6) . . ?
N43 C4 N41 120.6(6) . . ?
N42 C4 N41 118.9(6) . . ?
N53 C5 N52 120.0(6) . . ?
N53 C5 N51 119.7(6) . . ?
N52 C5 N51 120.3(6) . . ?
N63 C6 N61 120.9(6) . . ?
N63 C6 N62 121.4(6) . . ?
N61 C6 N62 117.6(6) . . ?
N71 C7 N72 119.7(7) . . ?
N71 C7 N73 120.6(7) . . ?
N72 C7 N73 119.7(7) . . ?
N83 C8 N82 120.0(6) . . ?
N83 C8 N81 120.5(6) . . ?
N82 C8 N81 119.4(6) . . ?
N92 C9 N91 119.7(6) . . ?
N92 C9 N93 118.1(6) . . ?
N91 C9 N93 122.2(6) . . ?
N15 C10 N14 118.6(7) . . ?
N15 C10 N16 120.4(6) . . ?
N14 C10 N16 121.0(7) . . ?
N19 C11 N18 121.6(6) . . ?
N19 C11 N17 120.5(6) . . ?
N18 C11 N17 117.8(6) . . ?
N24 C12 N25 120.2(6) . . ?
N24 C12 N26 120.0(6) . . ?
N25 C12 N26 119.8(6) . . ?
O' O O44' 160.3(13) . . ?

loop_
_geom_bond_atom_site_label_1
_geom_bond_atom_site_label_2
_geom_bond_distance
_geom_bond_site_symmetry_2
_geom_bond_publ_flag
Mo1 O15 1.680(4) . ?
Mo1 O25 1.939(4) . ?
Mo1 O35 1.943(4) . ?
Mo1 O22 2.075(4) . ?
Mo1 O30 2.128(4) . ?
Mo1 O13 2.281(4) . ?
Mo1 Mo2 2.5873(7) . ?
Mo2 O16 1.678(4) . ?
Mo2 O25 1.946(4) . ?
Mo2 O35 1.956(4) . ?
Mo2 O42 2.075(4) . ?
Mo2 O26 2.122(4) . ?
Mo2 O12 2.295(4) . ?
Mo3 O17 1.681(4) . ?
Mo3 O27 1.943(4) . ?
Mo3 O36 1.945(4) . ?
Mo3 O41 2.081(4) . ?
Mo3 O26 2.121(4) . ?
Mo3 O12 2.271(4) . ?
Mo3 Mo4 2.5829(7) . ?
Mo4 O18 1.679(4) . ?
Mo4 O27 1.939(4) . ?
Mo4 O36 1.939(4) . ?
Mo4 O31 2.079(4) . ?
Mo4 O28 2.115(4) . ?
Mo4 O11 2.301(4) . ?
Mo5 O19 1.679(4) . ?
Mo5 O29 1.941(4) . ?
Mo5 O37 1.943(4) . ?
Mo5 O32 2.056(4) . ?
Mo5 O28 2.115(4) . ?
Mo5 O11 2.342(4) . ?
Mo5 Mo6 2.5862(6) . ?
Mo6 O20 1.679(4) . ?
Mo6 O29 1.937(4) . ?
Mo6 O37 1.943(4) . ?
Mo6 O21 2.090(4) . ?
Mo6 O30 2.134(4) . ?
Mo6 O13 2.252(4) . ?
Mo7 O45 1.687(4) . ?
Mo7 O60 1.940(4) . ?
Mo7 O38 1.946(4) . ?
Mo7 O62 2.108(4) . ?
Mo7 O55 2.114(4) . ?
Mo7 O51 2.281(4) . ?
Mo7 Mo12 2.6007(7) . ?
Mo8 O46 1.683(4) . ?
Mo8 O39 1.932(4) . ?
Mo8 O56 1.946(4) . ?
Mo8 O61 2.066(4) . ?
Mo8 O55 2.120(4) . ?
Mo8 O51 2.254(4) . ?
Mo8 Mo9 2.5848(6) . ?
Mo9 O47 1.673(4) . ?
Mo9 O39 1.947(4) . ?
Mo9 O56 1.953(4) . ?
Mo9 O82 2.067(4) . ?
Mo9 O57 2.096(4) . ?
Mo9 O53 2.317(4) . ?
Mo10 O48 1.682(4) . ?
Mo10 O58 1.949(3) . ?
Mo10 O40 1.950(4) . ?
Mo10 O81 2.062(4) . ?
Mo10 O57 2.099(4) . ?
Mo10 O53 2.342(4) . ?
Mo10 Mo11 2.5886(7) . ?
Mo11 O49 1.684(4) . ?
Mo11 O40 1.943(4) . ?
Mo11 O58 1.958(4) . ?
Mo11 O71 2.076(4) . ?
Mo11 O59 2.138(3) . ?
Mo11 O52 2.257(4) . ?
Mo12 O50 1.685(4) . ?
Mo12 O60 1.948(4) . ?
Mo12 O38 1.952(4) . ?
Mo12 O72 2.082(4) . ?
Mo12 O59 2.126(3) . ?
Mo12 O52 2.293(4) . ?
Na O35 2.258(4) . ?
Na O40 2.271(4) . ?
Na O39 2.272(5) . ?
Na O37 2.283(5) . ?
Na O38 2.305(4) . ?
Na O36 2.310(4) . ?
P1 O14 1.496(4) . ?
P1 O13 1.551(4) . ?
P1 O11 1.551(4) . ?
P1 O12 1.552(4) . ?
P2 O23 1.501(4) . ?
P2 O22 1.524(4) . ?
P2 O21 1.541(4) . ?
P2 O24 1.584(4) . ?
P3 O34 1.503(4) . ?
P3 O32 1.533(4) . ?
P3 O31 1.547(4) . ?
P3 O33 1.571(4) . ?
P4 P4' 0.789(6) . ?
P4 O43 1.454(5) . ?
P4 O41 1.539(4) . ?
P4 O42 1.561(5) . ?
P4 O44 1.592(7) . ?
P4' O43 1.420(8) . ?
P4' O42 1.502(8) . ?
P4' O44' 1.527(17) . ?
P4' O41 1.569(7) . ?
P5 O54 1.491(4) . ?
P5 O53 1.547(4) . ?
P5 O52 1.557(4) . ?
P5 O51 1.563(4) . ?
P6 O63 1.503(4) . ?
P6 O62 1.522(4) . ?
P6 O61 1.535(4) . ?
P6 O64 1.586(4) . ?
P7 O73 1.494(4) . ?
P7 O72 1.527(4) . ?
P7 O71 1.530(4) . ?
P7 O74 1.586(5) . ?
P8 O83 1.510(4) . ?
P8 O84 1.517(4) . ?
P8 O81 1.558(4) . ?
P8 O82 1.573(4) . ?
O44' O 1.586(17) . ?
C1 N12 1.303(8) . ?
C1 N13 1.330(9) . ?
C1 N11 1.346(8) . ?
C2 N22 1.304(7) . ?
C2 N23 1.314(8) . ?
C2 N21 1.315(7) . ?
C3 N33 1.316(8) . ?
C3 N32 1.317(8) . ?
C3 N31 1.317(8) . ?
C4 N43 1.301(8) . ?
C4 N42 1.323(8) . ?
C4 N41 1.334(7) . ?
C5 N53 1.308(7) . ?
C5 N52 1.319(8) . ?
C5 N51 1.326(7) . ?
C6 N63 1.285(8) . ?
C6 N61 1.322(8) . ?
C6 N62 1.345(7) . ?
C7 N71 1.316(9) . ?
C7 N72 1.325(9) . ?
C7 N73 1.352(9) . ?
C8 N83 1.308(8) . ?
C8 N82 1.320(7) . ?
C8 N81 1.327(8) . ?
C9 N92 1.304(8) . ?
C9 N91 1.319(8) . ?
C9 N93 1.325(8) . ?
C10 N15 1.309(9) . ?
C10 N14 1.316(8) . ?
C10 N16 1.323(8) . ?
C11 N19 1.317(8) . ?
C11 N18 1.324(8) . ?
C11 N17 1.330(7) . ?
C12 N24 1.301(7) . ?
C12 N25 1.322(8) . ?
C12 N26 1.324(8) . ?
O O' 1.050(16) . ?
